data_7160288
loop_
_publ_author_name
'Li, Yuming'
'Gou, Yan'
'Hou, Shanling'
'Xu, Yanwei'
'Yang, Yuxing'
'Wan, Zhihan'
'Fan, Zhi'

_publ_section_title
;
 Diastereoselective Synthesis of Functionalized Azabicyclo[3.1.0]hexanes
 from \a-Aryl Vinylsulfonium Salts with Benzimidazole- and Indole-derived
 Acrylonitriles
;
_journal_name_full 'Organic &amp; Biomolecular Chemistry'
_journal_paper_doi 10.1039/D4OB01615G
_journal_year 2025
_chemical_formula_moiety 'C24 H16 Br N3, [+ solvents]'
_chemical_formula_sum 'C24 H16 Br N3'
_chemical_formula_weight 426.31
_space_group_crystal_system monoclinic
_space_group_IT_number 14
_space_group_name_Hall '-P 2yn'
_space_group_name_H-M_alt 'P 1 21/n 1'
_atom_sites_solution_hydrogens geom
_atom_sites_solution_primary dual
_audit_creation_date 2024-06-16
_audit_creation_method
;
Olex2 1.5
(compiled 2024.02.16 svn.r378c4104 for OlexSys, GUI svn.r6928)
;
_audit_update_record
;
2024-08-06 deposited with the CCDC.	2024-12-03 downloaded from the CCDC.
;
_cell_angle_alpha 90
_cell_angle_beta 114.296(7)
_cell_angle_gamma 90
_cell_formula_units_Z 4
_cell_length_a 12.132(3)
_cell_length_b 17.534(3)
_cell_length_c 12.433(2)
_cell_measurement_reflns_used 3927
_cell_measurement_temperature 295.30
_cell_measurement_theta_max 27.20
_cell_measurement_theta_min 2.17
_cell_volume 2410.5(8)
_computing_cell_refinement 'SAINT V8.40B (Bruker, 2019)'
_computing_data_collection 'APEX5 V2023.9-2 (Bruker, 2023)'
_computing_data_reduction 'SAINT V8.40B (Bruker, 2019)'
_computing_molecular_graphics 'Olex2 1.5 (Dolomanov et al., 2009)'
_computing_publication_material 'Olex2 1.5 (Dolomanov et al., 2009)'
_computing_structure_refinement 'SHELXL 2019/3 (Sheldrick, 2015)'
_computing_structure_solution 'SHELXT 2018/2 (Sheldrick, 2018)'
_diffrn_ambient_temperature 295.30
_diffrn_detector CPAD
_diffrn_detector_area_resol_mean 7.41
_diffrn_detector_type 'Bruker PHOTON II'
_diffrn_measured_fraction_theta_full 0.997
_diffrn_measured_fraction_theta_max 0.995
_diffrn_measurement_device 'four-circle diffractometer'
_diffrn_measurement_device_type 'Bruker D8 VENTURE TXS PHOTON II'
_diffrn_measurement_method '\w and \f shutterless scans'
_diffrn_measurement_specimen_support 'nylon loop'
_diffrn_radiation_monochromator 'Helios Multi-layer Optic'
_diffrn_radiation_probe x-ray
_diffrn_radiation_type MoK\a
_diffrn_radiation_wavelength 0.71073
_diffrn_reflns_av_R_equivalents 0.0614
_diffrn_reflns_av_unetI/netI 0.0596
_diffrn_reflns_Laue_measured_fraction_full 0.997
_diffrn_reflns_Laue_measured_fraction_max 0.995
_diffrn_reflns_limit_h_max 14
_diffrn_reflns_limit_h_min -11
_diffrn_reflns_limit_k_max 21
_diffrn_reflns_limit_k_min -18
_diffrn_reflns_limit_l_max 14
_diffrn_reflns_limit_l_min -14
_diffrn_reflns_number 18458
_diffrn_reflns_point_group_measured_fraction_full 0.997
_diffrn_reflns_point_group_measured_fraction_max 0.995
_diffrn_reflns_theta_full 25.242
_diffrn_reflns_theta_max 25.368
_diffrn_reflns_theta_min 2.140
_diffrn_source TXS
_diffrn_source_current 40.0
_diffrn_source_power 1.8
_diffrn_source_type 'Rotaing Anode'
_diffrn_source_voltage 45.0
_diffrn_standards_number 0
_exptl_absorpt_coefficient_mu 1.717
_exptl_absorpt_correction_T_max 0.7452
_exptl_absorpt_correction_T_min 0.3887
_exptl_absorpt_correction_type multi-scan
_exptl_absorpt_process_details
;
SADABS-2016/2 (Bruker,2016/2) was used for absorption correction.
wR2(int) was 0.1102 before and 0.0581 after correction.
The Ratio of minimum to maximum transmission is 0.5216.
The \l/2 correction factor is Not present.
;
_exptl_crystal_density_diffrn 1.175
_exptl_crystal_description block
_exptl_crystal_F_000 864
_exptl_crystal_size_max 0.12
_exptl_crystal_size_mid 0.11
_exptl_crystal_size_min 0.08
_refine_diff_density_max 0.362
_refine_diff_density_min -0.423
_refine_diff_density_rms 0.053
_refine_ls_extinction_method none
_refine_ls_goodness_of_fit_ref 1.045
_refine_ls_hydrogen_treatment constr
_refine_ls_matrix_type full
_refine_ls_number_parameters 241
_refine_ls_number_reflns 4389
_refine_ls_number_restraints 0
_refine_ls_restrained_S_all 1.045
_refine_ls_R_factor_all 0.1032
_refine_ls_R_factor_gt 0.0547
_refine_ls_shift/su_max 0.000
_refine_ls_shift/su_mean 0.000
_refine_ls_structure_factor_coef Fsqd
_refine_ls_weighting_details 'w=1/[\s^2^(Fo^2^)+(0.0627P)^2^+0.8894P] where P=(Fo^2^+2Fc^2^)/3'
_refine_ls_weighting_scheme calc
_refine_ls_wR_factor_gt 0.1317
_refine_ls_wR_factor_ref 0.1529
_reflns_Friedel_coverage 0.000
_reflns_number_gt 2497
_reflns_number_total 4389
_reflns_threshold_expression 'I > 2\s(I)'
_cod_data_source_file d4ob01615g2.cif
_cod_data_source_block 240615lu_lgpz305045_0m
_cod_depositor_comments
;
The following automatic conversions were performed:

data item '_diffrn_radiation_probe' value 'X-ray' was changed to
'x-ray' in accordance with the
/home/data/users/saulius/crontab/automatic-downloads/rss-feeds/RSC/lib/dictionaries/cif_core.dic
dictionary named 'cif_core.dic' version 2.4.2 last updated on
2011-04-26.

Automatic conversion script
Id: cif_fix_values 8170 2020-07-09 18:12:32Z antanas 
;
_cod_original_cell_volume 2410.5(9)
_cod_database_code 7160288
_shelx_shelxl_version_number 2019/3
_shelx_space_group_comment
;
The symmetry employed for this shelxl refinement is uniquely defined
by the following loop, which should always be used as a source of
symmetry information in preference to the above space-group names.
They are only intended as comments.
;
_shelx_estimated_absorpt_t_max 0.875
_shelx_estimated_absorpt_t_min 0.820
_olex2_refinement_description
;
1. Fixed Uiso
 At 1.2 times of:
  All C(H) groups, All C(H,H) groups
2.a Ternary CH refined with riding coordinates:
 C5(H5)
2.b Secondary CH2 refined with riding coordinates:
 C15(H15A,H15B)
2.c Aromatic/amide H refined with riding coordinates:
 C24(H24), C10(H10), C18(H18), C17(H17), C3(H3), C2(H2), C14(H14), C23(H23),
 C21(H21), C11(H11), C13(H13), C12(H12), C22(H22)
2.d Fitted hexagon refined as free rotating group:
 C1(C18,C17,C4,C3,C2)
;
_smtbx_masks_void_probe_radius 1.2
_smtbx_masks_void_truncation_radius 1.2
_olex2_submission_special_instructions 'No special instructions were received'
_site XU

loop_
_space_group_symop_operation_xyz
'x, y, z'
'-x+1/2, y+1/2, -z+1/2'
'-x, -y, -z'
'x-1/2, -y-1/2, z-1/2'

loop_
_atom_site_label
_atom_site_type_symbol
_atom_site_fract_x
_atom_site_fract_y
_atom_site_fract_z
_atom_site_U_iso_or_equiv
_atom_site_adp_type
_atom_site_occupancy
_atom_site_site_symmetry_order
_atom_site_calc_flag
_atom_site_refinement_flags_posn
_atom_site_refinement_flags_adp
_atom_site_refinement_flags_occupancy
_atom_site_disorder_assembly
_atom_site_disorder_group
Br1 Br 0.64746(5) 0.36257(3) 0.41633(6) 0.0958(3) Uani 1 1 d . . . . .
N1 N 0.7144(3) 0.73004(17) 0.3261(3) 0.0519(8) Uani 1 1 d . . . . .
N2 N 0.8899(3) 0.73834(17) 0.4869(3) 0.0565(9) Uani 1 1 d . . . . .
N3 N 0.7421(4) 0.86674(19) 0.6580(3) 0.0700(10) Uani 1 1 d . . . . .
C5 C 0.5914(4) 0.7062(2) 0.4809(3) 0.0533(10) Uani 1 1 d . . . . .
H5 H 0.551011 0.715145 0.533696 0.064 Uiso 1 1 calc R U . . .
C7 C 0.7736(4) 0.74621(19) 0.4433(3) 0.0502(10) Uani 1 1 d . . . . .
C19 C 0.8018(4) 0.7093(2) 0.2873(3) 0.0549(11) Uani 1 1 d . . . . .
C6 C 0.6850(4) 0.7672(2) 0.4921(3) 0.0484(9) Uani 1 1 d . . . . .
C9 C 0.4647(4) 0.8232(2) 0.3707(3) 0.0563(11) Uani 1 1 d . . . . .
C8 C 0.5603(4) 0.76513(19) 0.3856(3) 0.0536(10) Uani 1 1 d . . . . .
C16 C 0.7184(4) 0.8230(2) 0.5847(3) 0.0524(10) Uani 1 1 d . . . . .
C20 C 0.9116(5) 0.7150(2) 0.3887(4) 0.0615(11) Uani 1 1 d . . . . .
C24 C 0.7985(5) 0.6865(2) 0.1782(4) 0.0711(14) Uani 1 1 d . . . . .
H24 H 0.726367 0.683628 0.111063 0.085 Uiso 1 1 calc R U . . .
C10 C 0.3505(4) 0.8000(3) 0.3545(4) 0.0674(12) Uani 1 1 d . . . . .
H10 H 0.333087 0.748246 0.352346 0.081 Uiso 1 1 calc R U . . .
C15 C 0.5859(4) 0.7455(2) 0.2771(3) 0.0617(11) Uani 1 1 d . . . . .
H15A H 0.540017 0.701070 0.236354 0.074 Uiso 1 1 calc R U . . .
H15B H 0.565670 0.787976 0.222427 0.074 Uiso 1 1 calc R U . . .
C1 C 0.6338(3) 0.46777(10) 0.4380(3) 0.0679(12) Uani 1 1 d G . . . .
C18 C 0.5273(2) 0.50498(14) 0.3673(2) 0.0803(14) Uani 1 1 d G . . . .
H18 H 0.464037 0.477802 0.310939 0.096 Uiso 1 1 calc R U . . .
C17 C 0.5154(2) 0.58281(14) 0.3810(2) 0.0780(14) Uani 1 1 d G . . . .
H17 H 0.444154 0.607705 0.333707 0.094 Uiso 1 1 calc R U . . .
C4 C 0.6100(2) 0.62343(10) 0.4652(2) 0.0528(10) Uani 1 1 d G . . . .
C3 C 0.7164(2) 0.58621(13) 0.5359(2) 0.0610(11) Uani 1 1 d G . . . .
H3 H 0.779702 0.613392 0.592273 0.073 Uiso 1 1 calc R U . . .
C2 C 0.7283(2) 0.50838(14) 0.5222(2) 0.0715(13) Uani 1 1 d G . . . .
H2 H 0.799587 0.483488 0.569506 0.086 Uiso 1 1 calc R U . . .
C14 C 0.4882(4) 0.9000(2) 0.3726(4) 0.0761(14) Uani 1 1 d . . . . .
H14 H 0.564376 0.916563 0.381627 0.091 Uiso 1 1 calc R U . . .
C23 C 0.9080(7) 0.6683(3) 0.1755(5) 0.0863(17) Uani 1 1 d . . . . .
H23 H 0.908967 0.651656 0.104914 0.104 Uiso 1 1 calc R U . . .
C21 C 1.0189(5) 0.6974(3) 0.3807(5) 0.0786(14) Uani 1 1 d . . . . .
H21 H 1.091812 0.701453 0.446758 0.094 Uiso 1 1 calc R U . . .
C11 C 0.2612(5) 0.8532(3) 0.3414(4) 0.0802(14) Uani 1 1 d . . . . .
H11 H 0.184036 0.837084 0.329576 0.096 Uiso 1 1 calc R U . . .
C13 C 0.3993(6) 0.9526(3) 0.3611(4) 0.0895(17) Uani 1 1 d . . . . .
H13 H 0.416642 1.004391 0.363786 0.107 Uiso 1 1 calc R U . . .
C12 C 0.2872(5) 0.9297(3) 0.3460(4) 0.0875(16) Uani 1 1 d . . . . .
H12 H 0.228134 0.965645 0.338828 0.105 Uiso 1 1 calc R U . . .
C22 C 1.0174(6) 0.6740(3) 0.2750(6) 0.0871(16) Uani 1 1 d . . . . .
H22 H 1.089544 0.661873 0.269470 0.105 Uiso 1 1 calc R U . . .

loop_
_atom_site_aniso_label
_atom_site_aniso_U_11
_atom_site_aniso_U_22
_atom_site_aniso_U_33
_atom_site_aniso_U_23
_atom_site_aniso_U_13
_atom_site_aniso_U_12
Br1 0.0856(5) 0.0441(3) 0.1565(6) -0.0099(3) 0.0487(4) 0.0015(2)
N1 0.055(3) 0.0506(18) 0.0399(18) -0.0012(14) 0.0098(18) 0.0043(16)
N2 0.054(3) 0.058(2) 0.0509(19) -0.0021(15) 0.0150(19) -0.0011(17)
N3 0.071(3) 0.063(2) 0.065(2) -0.0119(19) 0.017(2) 0.0014(19)
C5 0.052(3) 0.041(2) 0.056(2) 0.0006(17) 0.012(2) 0.0024(18)
C7 0.057(3) 0.040(2) 0.044(2) 0.0010(16) 0.011(2) 0.0007(18)
C19 0.073(3) 0.044(2) 0.049(2) 0.0041(17) 0.026(3) 0.0028(19)
C6 0.048(3) 0.049(2) 0.040(2) 0.0014(17) 0.010(2) 0.0038(18)
C9 0.052(3) 0.048(2) 0.050(2) -0.0025(18) 0.002(2) 0.008(2)
C8 0.051(3) 0.040(2) 0.053(2) -0.0060(17) 0.004(2) 0.0004(18)
C16 0.054(3) 0.048(2) 0.048(2) 0.0017(19) 0.013(2) 0.0039(19)
C20 0.070(4) 0.053(2) 0.062(3) 0.002(2) 0.027(3) -0.001(2)
C24 0.113(5) 0.049(2) 0.052(3) 0.0033(19) 0.035(3) 0.006(2)
C10 0.058(3) 0.063(3) 0.062(3) 0.000(2) 0.005(2) 0.013(2)
C15 0.060(3) 0.057(2) 0.048(2) -0.0060(18) 0.001(2) 0.008(2)
C1 0.067(4) 0.042(2) 0.092(3) -0.001(2) 0.030(3) 0.003(2)
C18 0.053(3) 0.056(3) 0.103(4) -0.012(2) 0.003(3) -0.007(2)
C17 0.058(3) 0.053(3) 0.088(3) -0.005(2) -0.006(3) 0.009(2)
C4 0.052(3) 0.046(2) 0.055(2) 0.0015(17) 0.017(2) 0.0007(18)
C3 0.054(3) 0.051(2) 0.066(3) 0.0054(19) 0.012(2) 0.002(2)
C2 0.059(3) 0.050(2) 0.090(3) 0.008(2) 0.015(3) 0.013(2)
C14 0.063(4) 0.050(3) 0.086(3) 0.001(2) 0.001(3) 0.006(2)
C23 0.141(6) 0.061(3) 0.084(4) 0.002(3) 0.073(4) 0.004(3)
C21 0.071(4) 0.087(3) 0.084(3) 0.000(3) 0.037(3) -0.003(3)
C11 0.059(4) 0.082(4) 0.083(3) -0.002(3) 0.012(3) 0.016(3)
C13 0.094(5) 0.052(3) 0.081(3) -0.007(2) -0.006(3) 0.022(3)
C12 0.072(4) 0.081(4) 0.082(3) -0.013(3) 0.003(3) 0.032(3)
C22 0.099(5) 0.078(3) 0.105(4) -0.001(3) 0.063(4) -0.005(3)

loop_
_atom_type_symbol
_atom_type_description
_atom_type_scat_dispersion_real
_atom_type_scat_dispersion_imag
_atom_type_scat_source
C C 0.0033 0.0016 'International Tables Vol C Tables 4.2.6.8 and 6.1.1.4'
H H 0.0000 0.0000 'International Tables Vol C Tables 4.2.6.8 and 6.1.1.4'
Br Br -0.2901 2.4595 'International Tables Vol C Tables 4.2.6.8 and 6.1.1.4'
N N 0.0061 0.0033 'International Tables Vol C Tables 4.2.6.8 and 6.1.1.4'

loop_
_geom_angle_atom_site_label_1
_geom_angle_atom_site_label_2
_geom_angle_atom_site_label_3
_geom_angle
_geom_angle_site_symmetry_1
_geom_angle_site_symmetry_3
_geom_angle_publ_flag
C7 N1 C19 106.5(3) . . ?
C7 N1 C15 114.5(3) . . ?
C19 N1 C15 138.6(3) . . ?
C7 N2 C20 103.2(3) . . ?
C6 C5 H5 112.7 . . ?
C8 C5 H5 112.7 . . ?
C8 C5 C6 61.6(2) . . ?
C4 C5 H5 112.7 . . ?
C4 C5 C6 123.2(3) . . ?
C4 C5 C8 124.7(3) . . ?
N1 C7 C6 109.7(4) . . ?
N2 C7 N1 115.5(4) . . ?
N2 C7 C6 134.8(3) . . ?
N1 C19 C20 104.3(3) . . ?
N1 C19 C24 134.0(4) . . ?
C24 C19 C20 121.7(4) . . ?
C5 C6 C8 58.4(2) . . ?
C7 C6 C5 115.3(3) . . ?
C7 C6 C8 105.2(3) . . ?
C16 C6 C5 120.3(3) . . ?
C16 C6 C7 119.0(4) . . ?
C16 C6 C8 123.7(3) . . ?
C10 C9 C8 119.9(4) . . ?
C14 C9 C8 121.3(4) . . ?
C14 C9 C10 118.8(4) . . ?
C5 C8 C6 60.0(2) . . ?
C5 C8 C15 117.5(3) . . ?
C6 C8 C15 106.0(3) . . ?
C9 C8 C5 119.9(4) . . ?
C9 C8 C6 121.7(3) . . ?
C9 C8 C15 117.9(3) . . ?
N3 C16 C6 178.3(5) . . ?
C19 C20 N2 110.5(4) . . ?
C21 C20 N2 130.1(5) . . ?
C21 C20 C19 119.4(4) . . ?
C19 C24 H24 121.7 . . ?
C23 C24 C19 116.5(5) . . ?
C23 C24 H24 121.7 . . ?
C9 C10 H10 119.7 . . ?
C9 C10 C11 120.6(4) . . ?
C11 C10 H10 119.7 . . ?
N1 C15 C8 104.1(3) . . ?
N1 C15 H15A 110.9 . . ?
N1 C15 H15B 110.9 . . ?
C8 C15 H15A 110.9 . . ?
C8 C15 H15B 110.9 . . ?
H15A C15 H15B 109.0 . . ?
C18 C1 Br1 118.92(16) . . ?
C18 C1 C2 120.0 . . ?
C2 C1 Br1 121.08(16) . . ?
C1 C18 H18 120.0 . . ?
C1 C18 C17 120.0 . . ?
C17 C18 H18 120.0 . . ?
C18 C17 H17 120.0 . . ?
C4 C17 C18 120.0 . . ?
C4 C17 H17 120.0 . . ?
C17 C4 C5 118.3(2) . . ?
C17 C4 C3 120.0 . . ?
C3 C4 C5 121.6(2) . . ?
C4 C3 H3 120.0 . . ?
C2 C3 C4 120.0 . . ?
C2 C3 H3 120.0 . . ?
C1 C2 H2 120.0 . . ?
C3 C2 C1 120.0 . . ?
C3 C2 H2 120.0 . . ?
C9 C14 H14 119.9 . . ?
C9 C14 C13 120.3(5) . . ?
C13 C14 H14 119.9 . . ?
C24 C23 H23 118.8 . . ?
C24 C23 C22 122.4(5) . . ?
C22 C23 H23 118.8 . . ?
C20 C21 H21 120.1 . . ?
C22 C21 C20 119.7(5) . . ?
C22 C21 H21 120.1 . . ?
C10 C11 H11 120.1 . . ?
C12 C11 C10 119.8(5) . . ?
C12 C11 H11 120.1 . . ?
C14 C13 H13 119.5 . . ?
C12 C13 C14 120.9(5) . . ?
C12 C13 H13 119.5 . . ?
C11 C12 H12 120.2 . . ?
C13 C12 C11 119.6(5) . . ?
C13 C12 H12 120.2 . . ?
C23 C22 H22 119.9 . . ?
C21 C22 C23 120.2(5) . . ?
C21 C22 H22 119.9 . . ?

loop_
_geom_bond_atom_site_label_1
_geom_bond_atom_site_label_2
_geom_bond_distance
_geom_bond_site_symmetry_2
_geom_bond_publ_flag
Br1 C1 1.8810(18) . ?
N1 C7 1.363(4) . ?
N1 C19 1.383(5) . ?
N1 C15 1.446(5) . ?
N2 C7 1.294(5) . ?
N2 C20 1.411(5) . ?
N3 C16 1.134(4) . ?
C5 H5 0.9800 . ?
C5 C6 1.523(5) . ?
C5 C8 1.498(5) . ?
C5 C4 1.494(4) . ?
C7 C6 1.482(5) . ?
C19 C20 1.411(6) . ?
C19 C24 1.399(5) . ?
C6 C8 1.548(5) . ?
C6 C16 1.438(5) . ?
C9 C8 1.497(5) . ?
C9 C10 1.377(6) . ?
C9 C14 1.374(6) . ?
C8 C15 1.543(6) . ?
C20 C21 1.381(6) . ?
C24 H24 0.9300 . ?
C24 C23 1.379(7) . ?
C10 H10 0.9300 . ?
C10 C11 1.387(6) . ?
C15 H15A 0.9700 . ?
C15 H15B 0.9700 . ?
C1 C18 1.3900 . ?
C1 C2 1.3900 . ?
C18 H18 0.9300 . ?
C18 C17 1.3900 . ?
C17 H17 0.9300 . ?
C17 C4 1.3900 . ?
C4 C3 1.3900 . ?
C3 H3 0.9300 . ?
C3 C2 1.3900 . ?
C2 H2 0.9300 . ?
C14 H14 0.9300 . ?
C14 C13 1.382(6) . ?
C23 H23 0.9300 . ?
C23 C22 1.397(8) . ?
C21 H21 0.9300 . ?
C21 C22 1.370(6) . ?
C11 H11 0.9300 . ?
C11 C12 1.374(6) . ?
C13 H13 0.9300 . ?
C13 C12 1.355(7) . ?
C12 H12 0.9300 . ?
C22 H22 0.9300 . ?

loop_
_geom_torsion_atom_site_label_1
_geom_torsion_atom_site_label_2
_geom_torsion_atom_site_label_3
_geom_torsion_atom_site_label_4
_geom_torsion
_geom_torsion_site_symmetry_1
_geom_torsion_site_symmetry_2
_geom_torsion_site_symmetry_3
_geom_torsion_site_symmetry_4
_geom_torsion_publ_flag
Br1 C1 C18 C17 -179.5(2) . . . . ?
Br1 C1 C2 C3 179.5(2) . . . . ?
N1 C7 C6 C5 59.4(4) . . . . ?
N1 C7 C6 C8 -2.4(4) . . . . ?
N1 C7 C6 C16 -146.4(3) . . . . ?
N1 C19 C20 N2 0.3(4) . . . . ?
N1 C19 C20 C21 179.6(4) . . . . ?
N1 C19 C24 C23 -178.4(4) . . . . ?
N2 C7 C6 C5 -118.4(5) . . . . ?
N2 C7 C6 C8 179.7(4) . . . . ?
N2 C7 C6 C16 35.8(6) . . . . ?
N2 C20 C21 C22 178.5(4) . . . . ?
C5 C6 C8 C9 108.6(4) . . . . ?
C5 C6 C8 C15 -112.9(3) . . . . ?
C5 C8 C15 N1 -58.3(4) . . . . ?
C5 C4 C3 C2 177.1(3) . . . . ?
C7 N1 C19 C20 0.0(4) . . . . ?
C7 N1 C19 C24 179.6(4) . . . . ?
C7 N1 C15 C8 -7.9(4) . . . . ?
C7 N2 C20 C19 -0.5(4) . . . . ?
C7 N2 C20 C21 -179.7(4) . . . . ?
C7 C6 C8 C5 110.7(3) . . . . ?
C7 C6 C8 C9 -140.7(4) . . . . ?
C7 C6 C8 C15 -2.2(4) . . . . ?
C19 N1 C7 N2 -0.3(4) . . . . ?
C19 N1 C7 C6 -178.6(3) . . . . ?
C19 N1 C15 C8 179.9(4) . . . . ?
C19 C20 C21 C22 -0.7(6) . . . . ?
C19 C24 C23 C22 -1.6(7) . . . . ?
C6 C5 C8 C9 -111.6(4) . . . . ?
C6 C5 C8 C15 93.3(4) . . . . ?
C6 C5 C4 C17 -135.1(3) . . . . ?
C6 C5 C4 C3 47.8(4) . . . . ?
C6 C8 C15 N1 5.7(4) . . . . ?
C9 C8 C15 N1 146.1(4) . . . . ?
C9 C10 C11 C12 -0.8(7) . . . . ?
C9 C14 C13 C12 -1.0(7) . . . . ?
C8 C5 C6 C7 -92.9(3) . . . . ?
C8 C5 C6 C16 113.2(4) . . . . ?
C8 C5 C4 C17 -58.9(5) . . . . ?
C8 C5 C4 C3 124.0(4) . . . . ?
C8 C9 C10 C11 179.5(4) . . . . ?
C8 C9 C14 C13 -178.6(4) . . . . ?
C16 C6 C8 C5 -107.6(4) . . . . ?
C16 C6 C8 C9 1.0(6) . . . . ?
C16 C6 C8 C15 139.5(4) . . . . ?
C20 N2 C7 N1 0.5(4) . . . . ?
C20 N2 C7 C6 178.2(4) . . . . ?
C20 C19 C24 C23 1.2(6) . . . . ?
C20 C21 C22 C23 0.4(7) . . . . ?
C24 C19 C20 N2 -179.4(3) . . . . ?
C24 C19 C20 C21 -0.1(6) . . . . ?
C24 C23 C22 C21 0.8(8) . . . . ?
C10 C9 C8 C5 -55.5(5) . . . . ?
C10 C9 C8 C6 -126.7(4) . . . . ?
C10 C9 C8 C15 99.4(5) . . . . ?
C10 C9 C14 C13 1.5(6) . . . . ?
C10 C11 C12 C13 1.2(7) . . . . ?
C15 N1 C7 N2 -174.9(3) . . . . ?
C15 N1 C7 C6 6.8(4) . . . . ?
C15 N1 C19 C20 172.6(4) . . . . ?
C15 N1 C19 C24 -7.8(8) . . . . ?
C1 C18 C17 C4 0.0 . . . . ?
C18 C1 C2 C3 0.0 . . . . ?
C18 C17 C4 C5 -177.2(3) . . . . ?
C18 C17 C4 C3 0.0 . . . . ?
C17 C4 C3 C2 0.0 . . . . ?
C4 C5 C6 C7 22.0(5) . . . . ?
C4 C5 C6 C8 114.8(4) . . . . ?
C4 C5 C6 C16 -131.9(4) . . . . ?
C4 C5 C8 C6 -112.5(4) . . . . ?
C4 C5 C8 C9 135.9(4) . . . . ?
C4 C5 C8 C15 -19.2(6) . . . . ?
C4 C3 C2 C1 0.0 . . . . ?
C2 C1 C18 C17 0.0 . . . . ?
C14 C9 C8 C5 124.5(4) . . . . ?
C14 C9 C8 C6 53.4(5) . . . . ?
C14 C9 C8 C15 -80.5(5) . . . . ?
C14 C9 C10 C11 -0.6(6) . . . . ?
C14 C13 C12 C11 -0.3(8) . . . . ?

loop_
_smtbx_masks_void_nr
_smtbx_masks_void_average_x
_smtbx_masks_void_average_y
_smtbx_masks_void_average_z
_smtbx_masks_void_volume
_smtbx_masks_void_count_electrons
_smtbx_masks_void_content
1 0.083 0.000 0.583 317.3 90.2 '2 ?'
2 -0.796 0.500 -0.296 317.3 90.2 '2 ?'
